data_7039917
loop_
_publ_author_name
'Aloisi, Alicia'
'Berthet, Jean-Claude'
'Genre, Caroline'
'Thu\'ery, Pierre'
'Cantat, Thibault'

_publ_section_title
;
 Complexes of the tripodal phosphine ligands PhSi(XPPh2)3 (X = CH2, O):
 synthesis, structure and catalytic activity in the hydroboration of CO2.
;
_journal_issue 37
_journal_name_full 'Dalton transactions (Cambridge, England : 2003)'
_journal_page_first 14774
_journal_page_last 14788
_journal_paper_doi 10.1039/c6dt02135b
_journal_volume 45
_journal_year 2016
_chemical_formula_sum 'C57 H65 Br Cu O3 P3 Si'
_chemical_formula_weight 1062.54
_space_group_crystal_system monoclinic
_space_group_IT_number 7
_space_group_name_Hall 'P -2yac'
_space_group_name_H-M_alt 'P 1 n 1'
_symmetry_space_group_name_Hall 'P -2yac'
_symmetry_space_group_name_H-M 'P 1 n 1'
_atom_sites_solution_hydrogens geom
_audit_creation_method SHELXL-2014
_audit_update_record
;
2016-06-21 deposited with the CCDC.
2016-07-15 downloaded from the CCDC.
;
_cell_angle_alpha 90
_cell_angle_beta 97.487(4)
_cell_angle_gamma 90
_cell_formula_units_Z 2
_cell_length_a 10.2468(8)
_cell_length_b 14.6429(11)
_cell_length_c 17.7472(7)
_cell_measurement_reflns_used 87659
_cell_measurement_temperature 150(2)
_cell_measurement_theta_max 25.68
_cell_measurement_theta_min 3.01
_cell_volume 2640.1(3)
_computing_cell_refinement 'HKL2000 (Otwinowski & Minor, 1997)'
_computing_data_collection 'COLLECT (Nonius, 1998)'
_computing_data_reduction 'HKL2000 (Otwinowski & Minor, 1997)'
_computing_molecular_graphics 'SHELXTL (Sheldrick, 2008)'
_computing_publication_material 'SHELXTL (Sheldrick, 2008); PLATON (Spek, 2003)'
_computing_structure_refinement 'SHELXL (Sheldrick, 2015)'
_computing_structure_solution 'SHELXT (Sheldrick, 2015)'
_diffrn_ambient_temperature 150(2)
_diffrn_measured_fraction_theta_full 0.998
_diffrn_measured_fraction_theta_max 0.998
_diffrn_measurement_device_type 'Nonius Kappa-CCD area-detector diffractometer'
_diffrn_measurement_method 'two \f and six \w scans with 2\% steps (457 frames)'
_diffrn_radiation_monochromator graphite
_diffrn_radiation_source 'fine-focus sealed tube'
_diffrn_radiation_type MoK\a
_diffrn_radiation_wavelength 0.71073
_diffrn_reflns_av_R_equivalents 0.1012
_diffrn_reflns_av_unetI/netI 0.0421
_diffrn_reflns_Laue_measured_fraction_full 0.998
_diffrn_reflns_Laue_measured_fraction_max 0.998
_diffrn_reflns_limit_h_max 12
_diffrn_reflns_limit_h_min -12
_diffrn_reflns_limit_k_max 17
_diffrn_reflns_limit_k_min -17
_diffrn_reflns_limit_l_max 21
_diffrn_reflns_limit_l_min -21
_diffrn_reflns_number 87659
_diffrn_reflns_point_group_measured_fraction_full 0.998
_diffrn_reflns_point_group_measured_fraction_max 0.998
_diffrn_reflns_theta_full 25.242
_diffrn_reflns_theta_max 25.681
_diffrn_reflns_theta_min 3.014
_diffrn_standards_decay_% 0
_diffrn_standards_interval_time 0
_diffrn_standards_number 0
_exptl_absorpt_coefficient_mu 1.327
_exptl_absorpt_correction_T_max 1.300
_exptl_absorpt_correction_T_min 0.791
_exptl_absorpt_correction_type multi-scan
_exptl_absorpt_process_details 'SCALEPACK (Otwinowski & Minor, 1997)'
_exptl_crystal_colour colourless
_exptl_crystal_density_diffrn 1.337
_exptl_crystal_description platelet
_exptl_crystal_F_000 1108
_exptl_crystal_size_max 0.19
_exptl_crystal_size_mid 0.17
_exptl_crystal_size_min 0.08
_refine_diff_density_max 0.723
_refine_diff_density_min -0.470
_refine_diff_density_rms 0.071
_refine_ls_abs_structure_details
;
 Refined as an inversion twin.
;
_refine_ls_abs_structure_Flack 0.479(14)
_refine_ls_extinction_method none
_refine_ls_goodness_of_fit_ref 1.062
_refine_ls_hydrogen_treatment constr
_refine_ls_matrix_type full
_refine_ls_number_parameters 596
_refine_ls_number_reflns 9799
_refine_ls_number_restraints 47
_refine_ls_restrained_S_all 1.070
_refine_ls_R_factor_all 0.0697
_refine_ls_R_factor_gt 0.0596
_refine_ls_shift/su_max 0.000
_refine_ls_shift/su_mean 0.000
_refine_ls_structure_factor_coef Fsqd
_refine_ls_weighting_details 'w=1/[\s^2^(Fo^2^)+(0.1192P)^2^] where P=(Fo^2^+2Fc^2^)/3'
_refine_ls_weighting_scheme calc
_refine_ls_wR_factor_gt 0.1550
_refine_ls_wR_factor_ref 0.1614
_reflns_Friedel_coverage 0.997
_reflns_Friedel_fraction_full 0.998
_reflns_Friedel_fraction_max 0.998
_reflns_number_gt 8535
_reflns_number_total 9799
_reflns_threshold_expression 'I > 2\s(I)'
_cod_data_source_file c6dt02135b2.cif
_cod_data_source_block 5-3THF
_cod_depositor_comments 'Adding full bibliography for 7039913--7039920.cif.'
_cod_database_code 7039917
_shelx_space_group_comment
;
The symmetry employed for this shelxl refinement is uniquely defined
by the following loop, which should always be used as a source of
symmetry information in preference to the above space-group names.
They are only intended as comments.
;
_shelxl_version_number 2014-3

loop_
_space_group_symop_operation_xyz
'x, y, z'
'x+1/2, -y, z+1/2'

loop_
_atom_site_label
_atom_site_type_symbol
_atom_site_fract_x
_atom_site_fract_y
_atom_site_fract_z
_atom_site_U_iso_or_equiv
_atom_site_adp_type
_atom_site_occupancy
_atom_site_site_symmetry_order
_atom_site_calc_flag
_atom_site_refinement_flags_posn
_atom_site_refinement_flags_adp
Cu1 Cu 0.63301(8) 0.43495(6) 0.43547(5) 0.0339(2) Uani 1 1 d . .
Br1 Br 0.74072(7) 0.51803(6) 0.54356(5) 0.0487(3) Uani 1 1 d . .
P1 P 0.5684(2) 0.50814(14) 0.32295(11) 0.0350(4) Uani 1 1 d . .
P2 P 0.43653(18) 0.37114(14) 0.45346(11) 0.0345(4) Uani 1 1 d . .
P3 P 0.74267(19) 0.31143(14) 0.39566(11) 0.0357(4) Uani 1 1 d . .
Si1 Si 0.4757(2) 0.30936(16) 0.28951(11) 0.0357(5) Uani 1 1 d . .
O1 O 0.0875(17) 0.0061(7) 0.8408(6) 0.124(5) Uani 1 1 d D .
O2 O 0.3664(12) 0.8957(7) 0.6404(7) 0.105(3) Uani 1 1 d . .
O3 O 0.165(2) -0.0141(11) 0.4186(11) 0.168(5) Uani 1 1 d D U
C1 C 0.5376(9) 0.4195(6) 0.2496(4) 0.0396(17) Uani 1 1 d . .
H1A H 0.6200 0.4070 0.2279 0.048 Uiso 1 1 calc R U
H1B H 0.4715 0.4420 0.2081 0.048 Uiso 1 1 calc R U
C2 C 0.3558(8) 0.3358(6) 0.3588(5) 0.0413(18) Uani 1 1 d . .
H2A H 0.2961 0.3852 0.3375 0.050 Uiso 1 1 calc R U
H2B H 0.3015 0.2810 0.3646 0.050 Uiso 1 1 calc R U
C3 C 0.6174(8) 0.2408(5) 0.3392(5) 0.0389(16) Uani 1 1 d . .
H3A H 0.5828 0.1957 0.3731 0.047 Uiso 1 1 calc R U
H3B H 0.6595 0.2067 0.3007 0.047 Uiso 1 1 calc R U
C4 C 0.4140(8) 0.5721(6) 0.3161(4) 0.0380(17) Uani 1 1 d . .
C5 C 0.3307(9) 0.5860(7) 0.2491(6) 0.051(2) Uani 1 1 d . .
H5 H 0.3509 0.5589 0.2034 0.061 Uiso 1 1 calc R U
C6 C 0.2185(10) 0.6387(8) 0.2481(7) 0.065(3) Uani 1 1 d . .
H6 H 0.1613 0.6469 0.2020 0.078 Uiso 1 1 calc R U
C7 C 0.1897(11) 0.6792(9) 0.3135(8) 0.071(3) Uani 1 1 d . .
H7 H 0.1136 0.7165 0.3124 0.085 Uiso 1 1 calc R U
C8 C 0.2715(11) 0.6660(7) 0.3816(7) 0.061(3) Uani 1 1 d . .
H8 H 0.2509 0.6935 0.4271 0.073 Uiso 1 1 calc R U
C9 C 0.3830(9) 0.6124(6) 0.3827(5) 0.047(2) Uani 1 1 d . .
H9 H 0.4389 0.6030 0.4291 0.057 Uiso 1 1 calc R U
C10 C 0.6744(8) 0.5938(6) 0.2860(5) 0.0404(18) Uani 1 1 d . .
C11 C 0.6785(10) 0.6086(7) 0.2089(5) 0.050(2) Uani 1 1 d . .
H11 H 0.6245 0.5738 0.1719 0.060 Uiso 1 1 calc R U
C12 C 0.7625(10) 0.6746(7) 0.1869(6) 0.058(3) Uani 1 1 d . .
H12 H 0.7704 0.6823 0.1345 0.070 Uiso 1 1 calc R U
C13 C 0.8331(10) 0.7281(8) 0.2388(7) 0.062(3) Uani 1 1 d . .
H13 H 0.8861 0.7755 0.2223 0.075 Uiso 1 1 calc R U
C14 C 0.8297(10) 0.7153(7) 0.3151(6) 0.059(2) Uani 1 1 d . .
H14 H 0.8820 0.7523 0.3513 0.071 Uiso 1 1 calc R U
C15 C 0.7490(9) 0.6475(7) 0.3394(5) 0.049(2) Uani 1 1 d . .
H15 H 0.7454 0.6383 0.3921 0.059 Uiso 1 1 calc R U
C16 C 0.3124(8) 0.4384(6) 0.4936(4) 0.0377(17) Uani 1 1 d . .
C17 C 0.1785(9) 0.4339(6) 0.4677(5) 0.0455(19) Uani 1 1 d . .
H17 H 0.1472 0.3908 0.4296 0.055 Uiso 1 1 calc R U
C18 C 0.0896(9) 0.4920(7) 0.4972(5) 0.046(2) Uani 1 1 d . .
H18 H -0.0016 0.4888 0.4789 0.055 Uiso 1 1 calc R U
C19 C 0.1354(9) 0.5549(6) 0.5535(5) 0.049(2) Uani 1 1 d . .
H19 H 0.0757 0.5955 0.5731 0.058 Uiso 1 1 calc R U
C20 C 0.2684(9) 0.5579(6) 0.5807(5) 0.047(2) Uani 1 1 d . .
H20 H 0.2994 0.5997 0.6199 0.056 Uiso 1 1 calc R U
C21 C 0.3563(9) 0.5007(6) 0.5513(5) 0.0432(19) Uani 1 1 d . .
H21 H 0.4473 0.5035 0.5704 0.052 Uiso 1 1 calc R U
C22 C 0.4463(8) 0.2663(6) 0.5091(4) 0.0390(17) Uani 1 1 d . .
C23 C 0.3452(10) 0.2022(7) 0.5049(5) 0.051(2) Uani 1 1 d . .
H23 H 0.2649 0.2129 0.4729 0.062 Uiso 1 1 calc R U
C24 C 0.3620(13) 0.1216(7) 0.5479(6) 0.068(3) Uani 1 1 d . .
H24 H 0.2930 0.0779 0.5449 0.081 Uiso 1 1 calc R U
C25 C 0.4798(12) 0.1056(8) 0.5952(6) 0.066(3) Uani 1 1 d . .
H25 H 0.4916 0.0507 0.6239 0.079 Uiso 1 1 calc R U
C26 C 0.5789(10) 0.1698(7) 0.5999(5) 0.055(2) Uani 1 1 d . .
H26 H 0.6588 0.1595 0.6323 0.066 Uiso 1 1 calc R U
C27 C 0.5624(9) 0.2498(7) 0.5572(5) 0.046(2) Uani 1 1 d . .
H27 H 0.6313 0.2936 0.5610 0.055 Uiso 1 1 calc R U
C28 C 0.8311(8) 0.2314(6) 0.4630(5) 0.0406(18) Uani 1 1 d . .
C29 C 0.8244(10) 0.1376(6) 0.4550(5) 0.049(2) Uani 1 1 d . .
H29 H 0.7728 0.1120 0.4118 0.059 Uiso 1 1 calc R U
C30 C 0.8922(12) 0.0794(8) 0.5093(6) 0.066(3) Uani 1 1 d . .
H30 H 0.8893 0.0151 0.5022 0.079 Uiso 1 1 calc R U
C31 C 0.9630(11) 0.1167(8) 0.5728(6) 0.066(3) Uani 1 1 d . .
H31 H 1.0067 0.0783 0.6112 0.079 Uiso 1 1 calc R U
C32 C 0.9705(11) 0.2101(9) 0.5807(6) 0.069(3) Uani 1 1 d . .
H32 H 1.0230 0.2354 0.6237 0.083 Uiso 1 1 calc R U
C33 C 0.9040(9) 0.2674(7) 0.5281(5) 0.051(2) Uani 1 1 d . .
H33 H 0.9076 0.3316 0.5359 0.062 Uiso 1 1 calc R U
C34 C 0.8633(8) 0.3350(6) 0.3309(4) 0.0384(17) Uani 1 1 d . .
C35 C 0.9210(9) 0.2672(7) 0.2909(5) 0.048(2) Uani 1 1 d . .
H35 H 0.8970 0.2052 0.2971 0.058 Uiso 1 1 calc R U
C36 C 1.0123(10) 0.2881(8) 0.2425(6) 0.057(2) Uani 1 1 d . .
H36 H 1.0509 0.2408 0.2161 0.068 Uiso 1 1 calc R U
C37 C 1.0469(9) 0.3783(8) 0.2327(5) 0.054(2) Uani 1 1 d . .
H37 H 1.1088 0.3930 0.1991 0.065 Uiso 1 1 calc R U
C38 C 0.9924(9) 0.4462(7) 0.2711(6) 0.050(2) Uani 1 1 d . .
H38 H 1.0157 0.5082 0.2644 0.060 Uiso 1 1 calc R U
C39 C 0.9025(8) 0.4235(6) 0.3202(5) 0.0417(18) Uani 1 1 d . .
H39 H 0.8665 0.4710 0.3475 0.050 Uiso 1 1 calc R U
C40 C 0.3864(8) 0.2367(6) 0.2134(5) 0.0398(18) Uani 1 1 d . .
C41 C 0.3281(9) 0.2713(7) 0.1439(5) 0.051(2) Uani 1 1 d . .
H41 H 0.3389 0.3339 0.1323 0.061 Uiso 1 1 calc R U
C42 C 0.2548(11) 0.2154(9) 0.0916(6) 0.065(3) Uani 1 1 d . .
H42 H 0.2183 0.2404 0.0441 0.078 Uiso 1 1 calc R U
C43 C 0.2334(11) 0.1268(8) 0.1060(6) 0.064(3) Uani 1 1 d . .
H43 H 0.1805 0.0901 0.0699 0.076 Uiso 1 1 calc R U
C44 C 0.2903(12) 0.0903(8) 0.1745(6) 0.063(3) Uani 1 1 d . .
H44 H 0.2779 0.0276 0.1852 0.075 Uiso 1 1 calc R U
C45 C 0.3645(10) 0.1441(7) 0.2267(5) 0.053(2) Uani 1 1 d . .
H45 H 0.4022 0.1178 0.2735 0.064 Uiso 1 1 calc R U
C46 C 0.069(2) 0.0722(9) 0.7823(8) 0.099(5) Uani 1 1 d . .
H46A H 0.0148 0.0459 0.7371 0.119 Uiso 1 1 calc R U
H46B H 0.1549 0.0902 0.7675 0.119 Uiso 1 1 calc R U
C47 C 0.0027(15) 0.1522(10) 0.8083(7) 0.084(4) Uani 1 1 d D .
H47A H -0.0930 0.1505 0.7908 0.101 Uiso 1 1 calc R U
H47B H 0.0399 0.2093 0.7900 0.101 Uiso 1 1 calc R U
C48 C 0.030(2) 0.1448(11) 0.8925(7) 0.114(6) Uani 1 1 d D .
H48A H -0.0474 0.1647 0.9163 0.137 Uiso 1 1 calc R U
H48B H 0.1065 0.1829 0.9124 0.137 Uiso 1 1 calc R U
C49 C 0.058(3) 0.0463(12) 0.9082(7) 0.140(9) Uani 1 1 d D .
H49A H 0.1338 0.0398 0.9487 0.168 Uiso 1 1 calc R U
H49B H -0.0193 0.0162 0.9253 0.168 Uiso 1 1 calc R U
C50 C 0.2500(16) 0.9317(11) 0.6619(10) 0.097(4) Uani 1 1 d D .
H50A H 0.2505 0.9992 0.6576 0.116 Uiso 1 1 calc R U
H50B H 0.2430 0.9155 0.7154 0.116 Uiso 1 1 calc R U
C51 C 0.1352(15) 0.8930(9) 0.6105(10) 0.101(5) Uani 1 1 d D .
H51A H 0.1118 0.9313 0.5648 0.121 Uiso 1 1 calc R U
H51B H 0.0570 0.8854 0.6374 0.121 Uiso 1 1 calc R U
C52 C 0.1910(16) 0.8028(9) 0.5910(12) 0.103(5) Uani 1 1 d D .
H52A H 0.1429 0.7771 0.5438 0.124 Uiso 1 1 calc R U
H52B H 0.1906 0.7582 0.6329 0.124 Uiso 1 1 calc R U
C53 C 0.3298(18) 0.8308(14) 0.5802(9) 0.109(6) Uani 1 1 d . .
H53A H 0.3897 0.7775 0.5851 0.131 Uiso 1 1 calc R U
H53B H 0.3318 0.8593 0.5298 0.131 Uiso 1 1 calc R U
C54 C 0.083(3) -0.0922(16) 0.3910(12) 0.156(6) Uani 1 1 d D U
H54A H 0.1297 -0.1508 0.4022 0.187 Uiso 1 1 calc R U
H54B H -0.0006 -0.0930 0.4133 0.187 Uiso 1 1 calc R U
C55 C 0.060(3) -0.0732(12) 0.3068(12) 0.145(6) Uani 1 1 d D U
H55A H -0.0116 -0.1115 0.2806 0.174 Uiso 1 1 calc R U
H55B H 0.1410 -0.0820 0.2828 0.174 Uiso 1 1 calc R U
C56 C 0.021(2) 0.0250(12) 0.3080(12) 0.132(5) Uani 1 1 d D U
H56A H 0.0260 0.0548 0.2584 0.158 Uiso 1 1 calc R U
H56B H -0.0685 0.0325 0.3222 0.158 Uiso 1 1 calc R U
C57 C 0.125(2) 0.0621(13) 0.3689(11) 0.134(5) Uani 1 1 d D U
H57A H 0.0875 0.1116 0.3976 0.161 Uiso 1 1 calc R U
H57B H 0.2004 0.0867 0.3459 0.161 Uiso 1 1 calc R U

loop_
_atom_site_aniso_label
_atom_site_aniso_U_11
_atom_site_aniso_U_22
_atom_site_aniso_U_33
_atom_site_aniso_U_23
_atom_site_aniso_U_13
_atom_site_aniso_U_12
Cu1 0.0338(5) 0.0373(5) 0.0306(4) -0.0015(4) 0.0034(3) -0.0005(4)
Br1 0.0433(4) 0.0588(6) 0.0431(5) -0.0132(4) 0.0023(3) -0.0062(4)
P1 0.0383(10) 0.0352(11) 0.0317(10) 0.0024(7) 0.0052(7) 0.0006(8)
P2 0.0332(10) 0.0398(11) 0.0305(9) -0.0007(8) 0.0047(7) -0.0015(8)
P3 0.0351(10) 0.0362(11) 0.0354(10) 0.0005(8) 0.0035(7) 0.0022(8)
Si1 0.0376(11) 0.0385(12) 0.0305(10) -0.0018(8) 0.0028(8) -0.0002(8)
O1 0.222(15) 0.081(7) 0.060(6) -0.006(5) -0.013(7) 0.034(8)
O2 0.112(8) 0.075(6) 0.131(9) -0.004(6) 0.028(7) 0.003(6)
O3 0.185(11) 0.137(10) 0.168(11) -0.028(8) -0.028(9) 0.001(9)
C1 0.052(5) 0.039(4) 0.029(4) 0.000(3) 0.009(3) 0.003(4)
C2 0.033(4) 0.050(5) 0.040(4) -0.001(4) 0.001(3) -0.001(3)
C3 0.039(4) 0.038(4) 0.039(4) -0.004(3) 0.001(3) 0.002(3)
C4 0.038(4) 0.037(4) 0.039(4) 0.005(3) 0.004(3) -0.002(3)
C5 0.045(5) 0.051(6) 0.054(5) 0.005(4) 0.001(4) 0.002(4)
C6 0.048(5) 0.058(7) 0.083(8) 0.014(5) -0.009(5) -0.004(5)
C7 0.046(6) 0.068(7) 0.100(9) 0.012(6) 0.018(6) 0.014(5)
C8 0.062(6) 0.053(6) 0.072(7) 0.002(5) 0.029(5) 0.011(5)
C9 0.052(5) 0.044(5) 0.047(5) 0.007(4) 0.010(4) 0.001(4)
C10 0.035(4) 0.038(4) 0.051(5) 0.006(4) 0.015(3) 0.003(3)
C11 0.059(5) 0.052(5) 0.041(5) 0.002(4) 0.013(4) -0.002(4)
C12 0.059(6) 0.059(6) 0.061(6) 0.016(5) 0.026(5) 0.005(5)
C13 0.049(5) 0.057(6) 0.086(8) 0.015(5) 0.028(5) -0.004(5)
C14 0.046(5) 0.052(6) 0.076(7) 0.010(5) 0.001(5) -0.014(4)
C15 0.044(5) 0.058(6) 0.046(5) -0.002(4) 0.009(4) -0.005(4)
C16 0.038(4) 0.047(5) 0.030(4) 0.004(3) 0.009(3) 0.001(3)
C17 0.040(5) 0.053(6) 0.043(4) -0.004(4) 0.006(3) 0.001(4)
C18 0.038(5) 0.056(6) 0.046(5) -0.002(4) 0.011(4) 0.001(4)
C19 0.051(5) 0.050(6) 0.046(5) 0.002(4) 0.012(4) 0.006(4)
C20 0.051(5) 0.052(5) 0.039(5) -0.004(4) 0.007(4) 0.002(4)
C21 0.046(5) 0.048(5) 0.035(4) 0.000(3) 0.004(3) 0.002(4)
C22 0.046(4) 0.040(5) 0.033(4) 0.000(3) 0.011(3) 0.001(3)
C23 0.054(5) 0.052(6) 0.047(5) 0.001(4) 0.006(4) -0.010(4)
C24 0.091(8) 0.048(6) 0.063(6) 0.012(5) 0.003(6) -0.021(5)
C25 0.080(7) 0.049(6) 0.068(7) 0.012(5) 0.010(5) 0.006(5)
C26 0.057(5) 0.057(6) 0.051(5) 0.016(4) 0.012(4) 0.014(5)
C27 0.048(5) 0.055(6) 0.036(4) 0.006(4) 0.007(3) -0.003(4)
C28 0.034(4) 0.046(5) 0.041(4) 0.002(3) 0.003(3) 0.005(3)
C29 0.058(5) 0.051(5) 0.037(4) 0.004(4) 0.003(4) 0.010(4)
C30 0.081(8) 0.049(6) 0.066(7) 0.010(5) 0.005(6) 0.020(5)
C31 0.063(6) 0.073(8) 0.056(6) 0.013(5) -0.014(5) 0.014(5)
C32 0.065(7) 0.078(8) 0.055(6) 0.010(5) -0.022(5) -0.005(6)
C33 0.049(5) 0.050(6) 0.052(5) 0.009(4) -0.005(4) -0.005(4)
C34 0.036(4) 0.041(5) 0.037(4) 0.000(3) -0.002(3) -0.001(3)
C35 0.047(5) 0.046(5) 0.053(5) -0.007(4) 0.011(4) 0.001(4)
C36 0.048(5) 0.068(7) 0.057(5) -0.011(5) 0.014(4) 0.001(4)
C37 0.044(5) 0.073(7) 0.044(5) 0.010(4) 0.002(4) 0.005(4)
C38 0.037(4) 0.054(6) 0.058(6) 0.012(4) 0.000(4) -0.009(4)
C39 0.035(4) 0.041(5) 0.048(5) 0.001(3) 0.002(3) 0.004(3)
C40 0.042(4) 0.043(5) 0.035(4) -0.009(3) 0.006(3) 0.003(3)
C41 0.053(5) 0.053(6) 0.041(4) 0.001(4) -0.008(4) 0.006(4)
C42 0.062(6) 0.081(8) 0.047(5) -0.007(5) -0.014(4) -0.007(5)
C43 0.066(6) 0.071(8) 0.050(6) -0.022(5) -0.005(5) -0.010(5)
C44 0.073(7) 0.051(6) 0.064(6) -0.008(5) 0.006(5) -0.007(5)
C45 0.059(6) 0.049(6) 0.049(5) -0.001(4) -0.005(4) -0.009(4)
C46 0.171(17) 0.068(9) 0.061(8) -0.006(6) 0.028(9) -0.011(9)
C47 0.091(9) 0.075(9) 0.085(9) 0.011(7) 0.003(7) 0.007(7)
C48 0.151(17) 0.106(13) 0.086(10) -0.025(9) 0.020(10) 0.028(11)
C49 0.22(2) 0.142(17) 0.057(9) 0.009(9) -0.002(11) 0.073(16)
C50 0.109(12) 0.083(10) 0.103(11) 0.010(8) 0.027(9) 0.013(9)
C51 0.098(11) 0.076(9) 0.139(14) 0.000(9) 0.056(10) 0.006(8)
C52 0.096(11) 0.070(9) 0.140(14) -0.012(9) 0.007(10) 0.002(8)
C53 0.107(12) 0.141(15) 0.086(10) 0.023(10) 0.037(9) 0.060(11)
C54 0.209(12) 0.106(10) 0.145(11) -0.012(10) -0.007(11) -0.002(10)
C55 0.180(11) 0.113(9) 0.135(9) -0.025(8) -0.003(9) -0.001(8)
C56 0.153(11) 0.120(10) 0.117(10) -0.030(8) -0.001(9) 0.025(9)
C57 0.139(11) 0.123(11) 0.136(11) -0.027(9) 0.001(10) -0.011(9)

loop_
_atom_type_symbol
_atom_type_description
_atom_type_scat_dispersion_real
_atom_type_scat_dispersion_imag
_atom_type_scat_source
C C 0.0033 0.0016 'International Tables Vol C Tables 4.2.6.8 and 6.1.1.4'
H H 0.0000 0.0000 'International Tables Vol C Tables 4.2.6.8 and 6.1.1.4'
Si Si 0.0817 0.0704 'International Tables Vol C Tables 4.2.6.8 and 6.1.1.4'
O O 0.0106 0.0060 'International Tables Vol C Tables 4.2.6.8 and 6.1.1.4'
P P 0.1023 0.0942 'International Tables Vol C Tables 4.2.6.8 and 6.1.1.4'
Cu Cu 0.3201 1.2651 'International Tables Vol C Tables 4.2.6.8 and 6.1.1.4'
Br Br -0.2901 2.4595 'International Tables Vol C Tables 4.2.6.8 and 6.1.1.4'

loop_
_geom_angle_atom_site_label_1
_geom_angle_atom_site_label_2
_geom_angle_atom_site_label_3
_geom_angle
P2 Cu1 P1 98.85(8)
P2 Cu1 P3 101.38(8)
P1 Cu1 P3 101.46(8)
P2 Cu1 Br1 114.58(6)
P1 Cu1 Br1 120.54(7)
P3 Cu1 Br1 116.84(6)
C4 P1 C1 104.3(4)
C4 P1 C10 100.0(4)
C1 P1 C10 106.5(4)
C4 P1 Cu1 116.6(3)
C1 P1 Cu1 106.9(3)
C10 P1 Cu1 121.0(3)
C22 P2 C16 103.6(4)
C22 P2 C2 104.1(4)
C16 P2 C2 104.7(4)
C22 P2 Cu1 115.7(3)
C16 P2 Cu1 120.4(3)
C2 P2 Cu1 106.6(3)
C34 P3 C28 102.4(4)
C34 P3 C3 104.2(4)
C28 P3 C3 104.3(4)
C34 P3 Cu1 116.4(3)
C28 P3 Cu1 121.8(3)
C3 P3 Cu1 106.1(3)
C40 Si1 C3 108.1(4)
C40 Si1 C2 106.8(4)
C3 Si1 C2 109.3(4)
C40 Si1 C1 111.7(4)
C3 Si1 C1 110.5(4)
C2 Si1 C1 110.2(4)
C49 O1 C46 108.4(11)
C50 O2 C53 107.6(12)
C54 O3 C57 106.8(17)
P1 C1 Si1 111.7(4)
P1 C1 H1A 109.3
Si1 C1 H1A 109.3
P1 C1 H1B 109.3
Si1 C1 H1B 109.3
H1A C1 H1B 107.9
P2 C2 Si1 113.4(4)
P2 C2 H2A 108.9
Si1 C2 H2A 108.9
P2 C2 H2B 108.9
Si1 C2 H2B 108.9
H2A C2 H2B 107.7
P3 C3 Si1 113.3(4)
P3 C3 H3A 108.9
Si1 C3 H3A 108.9
P3 C3 H3B 108.9
Si1 C3 H3B 108.9
H3A C3 H3B 107.7
C5 C4 C9 118.9(8)
C5 C4 P1 124.2(7)
C9 C4 P1 116.8(6)
C6 C5 C4 120.7(10)
C6 C5 H5 119.6
C4 C5 H5 119.6
C7 C6 C5 120.1(10)
C7 C6 H6 120.0
C5 C6 H6 120.0
C6 C7 C8 120.3(10)
C6 C7 H7 119.9
C8 C7 H7 119.9
C9 C8 C7 119.5(10)
C9 C8 H8 120.2
C7 C8 H8 120.2
C8 C9 C4 120.5(9)
C8 C9 H9 119.7
C4 C9 H9 119.7
C15 C10 C11 120.0(8)
C15 C10 P1 116.3(6)
C11 C10 P1 123.6(7)
C12 C11 C10 119.1(9)
C12 C11 H11 120.5
C10 C11 H11 120.5
C13 C12 C11 120.8(9)
C13 C12 H12 119.6
C11 C12 H12 119.6
C12 C13 C14 121.0(9)
C12 C13 H13 119.5
C14 C13 H13 119.5
C13 C14 C15 119.6(10)
C13 C14 H14 120.2
C15 C14 H14 120.2
C10 C15 C14 119.3(9)
C10 C15 H15 120.3
C14 C15 H15 120.3
C17 C16 C21 118.9(8)
C17 C16 P2 123.5(7)
C21 C16 P2 117.5(7)
C16 C17 C18 120.6(9)
C16 C17 H17 119.7
C18 C17 H17 119.7
C19 C18 C17 119.8(8)
C19 C18 H18 120.1
C17 C18 H18 120.1
C20 C19 C18 119.6(8)
C20 C19 H19 120.2
C18 C19 H19 120.2
C21 C20 C19 120.7(9)
C21 C20 H20 119.7
C19 C20 H20 119.7
C20 C21 C16 120.5(9)
C20 C21 H21 119.8
C16 C21 H21 119.8
C23 C22 C27 119.0(8)
C23 C22 P2 123.5(7)
C27 C22 P2 117.5(7)
C22 C23 C24 120.0(10)
C22 C23 H23 120.0
C24 C23 H23 120.0
C25 C24 C23 120.2(10)
C25 C24 H24 119.9
C23 C24 H24 119.9
C26 C25 C24 119.5(10)
C26 C25 H25 120.3
C24 C25 H25 120.3
C25 C26 C27 120.3(10)
C25 C26 H26 119.8
C27 C26 H26 119.8
C26 C27 C22 120.9(9)
C26 C27 H27 119.6
C22 C27 H27 119.6
C29 C28 C33 118.4(8)
C29 C28 P3 123.8(7)
C33 C28 P3 117.8(7)
C28 C29 C30 121.3(9)
C28 C29 H29 119.3
C30 C29 H29 119.3
C31 C30 C29 119.0(10)
C31 C30 H30 120.5
C29 C30 H30 120.5
C32 C31 C30 119.7(9)
C32 C31 H31 120.1
C30 C31 H31 120.1
C33 C32 C31 121.6(10)
C33 C32 H32 119.2
C31 C32 H32 119.2
C32 C33 C28 119.9(10)
C32 C33 H33 120.0
C28 C33 H33 120.0
C39 C34 C35 116.6(8)
C39 C34 P3 119.9(6)
C35 C34 P3 123.4(7)
C36 C35 C34 121.6(9)
C36 C35 H35 119.2
C34 C35 H35 119.2
C35 C36 C37 119.6(9)
C35 C36 H36 120.2
C37 C36 H36 120.2
C38 C37 C36 120.3(9)
C38 C37 H37 119.9
C36 C37 H37 119.9
C37 C38 C39 119.1(9)
C37 C38 H38 120.4
C39 C38 H38 120.4
C34 C39 C38 122.8(9)
C34 C39 H39 118.6
C38 C39 H39 118.6
C41 C40 C45 116.2(8)
C41 C40 Si1 123.2(7)
C45 C40 Si1 120.3(6)
C42 C41 C40 120.8(10)
C42 C41 H41 119.6
C40 C41 H41 119.6
C43 C42 C41 122.1(10)
C43 C42 H42 119.0
C41 C42 H42 119.0
C42 C43 C44 118.5(9)
C42 C43 H43 120.7
C44 C43 H43 120.7
C45 C44 C43 120.3(11)
C45 C44 H44 119.8
C43 C44 H44 119.8
C44 C45 C40 122.0(9)
C44 C45 H45 119.0
C40 C45 H45 119.0
O1 C46 C47 110.0(11)
O1 C46 H46A 109.7
C47 C46 H46A 109.7
O1 C46 H46B 109.7
C47 C46 H46B 109.7
H46A C46 H46B 108.2
C46 C47 C48 103.0(11)
C46 C47 H47A 111.2
C48 C47 H47A 111.2
C46 C47 H47B 111.2
C48 C47 H47B 111.2
H47A C47 H47B 109.1
C47 C48 C49 105.4(11)
C47 C48 H48A 110.7
C49 C48 H48A 110.7
C47 C48 H48B 110.7
C49 C48 H48B 110.7
H48A C48 H48B 108.8
O1 C49 C48 107.8(12)
O1 C49 H49A 110.2
C48 C49 H49A 110.2
O1 C49 H49B 110.2
C48 C49 H49B 110.2
H49A C49 H49B 108.5
O2 C50 C51 108.6(13)
O2 C50 H50A 110.0
C51 C50 H50A 110.0
O2 C50 H50B 110.0
C51 C50 H50B 110.0
H50A C50 H50B 108.3
C50 C51 C52 100.4(13)
C50 C51 H51A 111.7
C52 C51 H51A 111.7
C50 C51 H51B 111.7
C52 C51 H51B 111.7
H51A C51 H51B 109.5
C51 C52 C53 100.6(13)
C51 C52 H52A 111.6
C53 C52 H52A 111.6
C51 C52 H52B 111.6
C53 C52 H52B 111.6
H52A C52 H52B 109.4
O2 C53 C52 104.0(11)
O2 C53 H53A 111.0
C52 C53 H53A 111.0
O2 C53 H53B 111.0
C52 C53 H53B 111.0
H53A C53 H53B 109.0
C55 C54 O3 101.3(18)
C55 C54 H54A 111.5
O3 C54 H54A 111.5
C55 C54 H54B 111.5
O3 C54 H54B 111.5
H54A C54 H54B 109.3
C54 C55 C56 99.8(17)
C54 C55 H55A 111.8
C56 C55 H55A 111.8
C54 C55 H55B 111.8
C56 C55 H55B 111.8
H55A C55 H55B 109.5
C57 C56 C55 101.2(16)
C57 C56 H56A 111.5
C55 C56 H56A 111.5
C57 C56 H56B 111.5
C55 C56 H56B 111.5
H56A C56 H56B 109.4
C56 C57 O3 106.1(16)
C56 C57 H57A 110.5
O3 C57 H57A 110.5
C56 C57 H57B 110.5
O3 C57 H57B 110.5
H57A C57 H57B 108.7

loop_
_geom_bond_atom_site_label_1
_geom_bond_atom_site_label_2
_geom_bond_distance
Cu1 P2 2.280(2)
Cu1 P1 2.287(2)
Cu1 P3 2.289(2)
Cu1 Br1 2.4137(12)
P1 C4 1.829(8)
P1 C1 1.836(8)
P1 C10 1.835(8)
P2 C22 1.821(8)
P2 C16 1.826(8)
P2 C2 1.847(8)
P3 C34 1.827(8)
P3 C28 1.828(8)
P3 C3 1.840(8)
Si1 C40 1.863(8)
Si1 C3 1.887(8)
Si1 C2 1.887(8)
Si1 C1 1.903(9)
O1 C49 1.400(12)
O1 C46 1.415(17)
O2 C50 1.401(19)
O2 C53 1.44(2)
O3 C54 1.47(3)
O3 C57 1.450(13)
C1 H1A 0.9900
C1 H1B 0.9900
C2 H2A 0.9900
C2 H2B 0.9900
C3 H3A 0.9900
C3 H3B 0.9900
C4 C5 1.385(12)
C4 C9 1.393(12)
C5 C6 1.384(15)
C5 H5 0.9500
C6 C7 1.370(18)
C6 H6 0.9500
C7 C8 1.391(17)
C7 H7 0.9500
C8 C9 1.385(14)
C8 H8 0.9500
C9 H9 0.9500
C10 C15 1.383(13)
C10 C11 1.391(12)
C11 C12 1.384(14)
C11 H11 0.9500
C12 C13 1.346(17)
C12 H12 0.9500
C13 C14 1.374(16)
C13 H13 0.9500
C14 C15 1.395(14)
C14 H14 0.9500
C15 H15 0.9500
C16 C17 1.390(12)
C16 C21 1.401(12)
C17 C18 1.397(13)
C17 H17 0.9500
C18 C19 1.395(14)
C18 H18 0.9500
C19 C20 1.386(14)
C19 H19 0.9500
C20 C21 1.381(13)
C20 H20 0.9500
C21 H21 0.9500
C22 C23 1.393(13)
C22 C27 1.392(12)
C23 C24 1.403(14)
C23 H23 0.9500
C24 C25 1.398(17)
C24 H24 0.9500
C25 C26 1.379(16)
C25 H25 0.9500
C26 C27 1.392(13)
C26 H26 0.9500
C27 H27 0.9500
C28 C29 1.382(13)
C28 C33 1.395(12)
C29 C30 1.401(14)
C29 H29 0.9500
C30 C31 1.373(17)
C30 H30 0.9500
C31 C32 1.375(17)
C31 H31 0.9500
C32 C33 1.369(14)
C32 H32 0.9500
C33 H33 0.9500
C34 C39 1.377(12)
C34 C35 1.397(12)
C35 C36 1.385(13)
C35 H35 0.9500
C36 C37 1.385(15)
C36 H36 0.9500
C37 C38 1.366(15)
C37 H37 0.9500
C38 C39 1.388(13)
C38 H38 0.9500
C39 H39 0.9500
C40 C41 1.393(12)
C40 C45 1.399(13)
C41 C42 1.383(14)
C41 H41 0.9500
C42 C43 1.346(17)
C42 H42 0.9500
C43 C44 1.385(16)
C43 H43 0.9500
C44 C45 1.370(14)
C44 H44 0.9500
C45 H45 0.9500
C46 C47 1.46(2)
C46 H46A 0.9900
C46 H46B 0.9900
C47 C48 1.488(12)
C47 H47A 0.9900
C47 H47B 0.9900
C48 C49 1.490(13)
C48 H48A 0.9900
C48 H48B 0.9900
C49 H49A 0.9900
C49 H49B 0.9900
C50 C51 1.503(13)
C50 H50A 0.9900
C50 H50B 0.9900
C51 C52 1.497(12)
C51 H51A 0.9900
C51 H51B 0.9900
C52 C53 1.52(2)
C52 H52A 0.9900
C52 H52B 0.9900
C53 H53A 0.9900
C53 H53B 0.9900
C54 C55 1.508(14)
C54 H54A 0.9900
C54 H54B 0.9900
C55 C56 1.493(13)
C55 H55A 0.9900
C55 H55B 0.9900
C56 C57 1.511(13)
C56 H56A 0.9900
C56 H56B 0.9900
C57 H57A 0.9900
C57 H57B 0.9900
